data_7713020
loop_
_publ_author_name
'Mylonas-Margaritis, Ioannis'
'Lada, Zoi G.'
'Kitos, Alexandros'
'Maniaki, Diamantoula'
'Skordi, Katerina'
'Tasiopoulos, Anastasios'
'Bekiari, Vlasoula'
'Escuer, Albert'
'Mayans, Julia'
'Nastopoulos, Vasilis'
'Bakalbassis, Evangelos'
'Papaioannou, Dionissios A.'
'Perlepes, Spyros'

_publ_section_title
;
 Interesting chemical and physical features in the products of the
 reactions between trivalent lanthanoids and a tetradentate Schiff base
 derived from cyclohexane-1,2-diamine
;
_journal_name_full 'Dalton Transactions'
_journal_paper_doi 10.1039/D3DT00817G
_journal_year 2023
_chemical_formula_moiety 'C23 H32 N5 O12 Tb'
_chemical_formula_sum 'C23 H32 N5 O12 Tb'
_chemical_formula_weight 729.45
_space_group_crystal_system triclinic
_space_group_IT_number 2
_space_group_name_Hall '-P 1'
_space_group_name_H-M_alt 'P -1'
_atom_sites_solution_hydrogens mixed
_atom_sites_solution_primary direct
_atom_sites_solution_secondary difmap
_audit_creation_method SHELXL-2014/7
_audit_update_record
;
2023-03-04 deposited with the CCDC.	2023-05-15 downloaded from the CCDC.
;
_cell_angle_alpha 72.650(4)
_cell_angle_beta 82.897(4)
_cell_angle_gamma 73.220(4)
_cell_formula_units_Z 2
_cell_length_a 9.0184(4)
_cell_length_b 10.7887(4)
_cell_length_c 15.3433(8)
_cell_measurement_reflns_used 5760
_cell_measurement_temperature 100(2)
_cell_measurement_theta_max 29.3570
_cell_measurement_theta_min 3.9080
_cell_volume 1363.10(11)
_computing_cell_refinement 'CrysAlisPro 1.171.39.46 (Rigaku OD, 2018)'
_computing_data_collection 'CrysAlisPro 1.171.39.46 (Rigaku OD, 2018)'
_computing_data_reduction 'CrysAlisPro 1.171.39.46 (Rigaku OD, 2018)'
_computing_molecular_graphics 'PLATON v.270519 (Spek, 2009); MERCURY v.2020.3.0 (Macrae et al. 2020)'
_computing_publication_material 'WINGX v.2018.3 (Farrugia, 2012); OLEX2 v.1.3.0 (Dolomanov et al., 2009)'
_computing_structure_refinement 'SHELXL-2014/7 (Sheldrick, 2014)'
_computing_structure_solution 'SHELXT-2018/2 (Sheldrick, 2018)'
_diffrn_ambient_temperature 100(2)
_diffrn_detector_area_resol_mean 10.4223
_diffrn_measured_fraction_theta_full 0.998
_diffrn_measured_fraction_theta_max 0.965
_diffrn_measurement_device_type 'Oxford Diffraction SuperNova with Atlas CCD detector'
_diffrn_measurement_method '\w scans'
_diffrn_radiation_type MoK\a
_diffrn_radiation_wavelength 0.71073
_diffrn_reflns_av_R_equivalents 0.0322
_diffrn_reflns_av_unetI/netI 0.0538
_diffrn_reflns_Laue_measured_fraction_full 0.998
_diffrn_reflns_Laue_measured_fraction_max 0.965
_diffrn_reflns_limit_h_max 10
_diffrn_reflns_limit_h_min -11
_diffrn_reflns_limit_k_max 13
_diffrn_reflns_limit_k_min -13
_diffrn_reflns_limit_l_max 16
_diffrn_reflns_limit_l_min -19
_diffrn_reflns_number 10956
_diffrn_reflns_point_group_measured_fraction_full 0.998
_diffrn_reflns_point_group_measured_fraction_max 0.965
_diffrn_reflns_theta_full 25.242
_diffrn_reflns_theta_max 27.499
_diffrn_reflns_theta_min 3.316
_diffrn_source 'SuperNova (Mo) X-ray Source'
_exptl_absorpt_coefficient_mu 2.666
_exptl_absorpt_correction_T_max 1.000
_exptl_absorpt_correction_T_min 0.853
_exptl_absorpt_correction_type multi-scan
_exptl_absorpt_process_details
;
CrysAlisPro 1.171.39.46 (Rigaku Oxford Diffraction, 2018)
Empirical absorption correction using spherical harmonics,
 implemented in SCALE3 ABSPACK scaling algorithm.
;
_exptl_crystal_colour pink
_exptl_crystal_density_diffrn 1.777
_exptl_crystal_density_method 'not measured'
_exptl_crystal_description prism
_exptl_crystal_F_000 732
_exptl_crystal_preparation Luminescent
_exptl_crystal_recrystallization_method 'Re-crystallisation from solvent: Methanol/dichloromethane'
_exptl_crystal_size_max 0.17
_exptl_crystal_size_mid 0.15
_exptl_crystal_size_min 0.10
_refine_diff_density_max 1.376
_refine_diff_density_min -0.800
_refine_diff_density_rms 0.119
_refine_ls_extinction_method none
_refine_ls_goodness_of_fit_ref 1.059
_refine_ls_hydrogen_treatment mixed
_refine_ls_matrix_type full
_refine_ls_number_parameters 382
_refine_ls_number_reflns 6042
_refine_ls_number_restraints 3
_refine_ls_restrained_S_all 1.059
_refine_ls_R_factor_all 0.0344
_refine_ls_R_factor_gt 0.0298
_refine_ls_shift/su_max 0.001
_refine_ls_shift/su_mean 0.000
_refine_ls_structure_factor_coef Fsqd
_refine_ls_weighting_details 'w=1/[\s^2^(Fo^2^)+(0.0165P)^2^+0.3486P] where P=(Fo^2^+2Fc^2^)/3'
_refine_ls_weighting_scheme calc
_refine_ls_wR_factor_gt 0.0580
_refine_ls_wR_factor_ref 0.0615
_reflns_Friedel_coverage 0.000
_reflns_number_gt 5537
_reflns_number_total 6042
_reflns_threshold_expression 'I > 2\s(I)'
_cod_data_source_file d3dt00817g2.cif
_cod_data_source_block 6_xrp113
_cod_original_cell_volume 1363.11(11)
_cod_database_code 7713020
_shelx_shelxl_version_number 2014/7
_shelx_space_group_comment
;
The symmetry employed for this shelxl refinement is uniquely defined
by the following loop, which should always be used as a source of
symmetry information in preference to the above space-group names.
They are only intended as comments.
;
_shelx_estimated_absorpt_t_min 0.660
_shelx_estimated_absorpt_t_max 0.776

loop_
_space_group_symop_operation_xyz
'x, y, z'
'-x, -y, -z'

loop_
_atom_site_label
_atom_site_type_symbol
_atom_site_fract_x
_atom_site_fract_y
_atom_site_fract_z
_atom_site_U_iso_or_equiv
_atom_site_adp_type
_atom_site_occupancy
_atom_site_site_symmetry_order
_atom_site_calc_flag
_atom_site_refinement_flags_posn
_atom_site_refinement_flags_adp
_atom_site_refinement_flags_occupancy
_atom_site_disorder_assembly
_atom_site_disorder_group
Tb Tb 0.66514(2) 0.56546(2) 0.27253(2) 0.01446(5) Uani 1 1 d . . . . .
C1 C 0.6489(4) 0.9252(3) 0.3854(2) 0.0208(7) Uani 1 1 d . . . . .
C2 C 0.7129(3) 0.7906(3) 0.3785(2) 0.0195(7) Uani 1 1 d . . . . .
C3 C 0.8492(4) 0.7118(3) 0.4246(2) 0.0249(7) Uani 1 1 d . . . . .
H3 H 0.8903 0.6209 0.4228 0.030 Uiso 1 1 calc R U . . .
C4 C 0.9242(4) 0.7646(4) 0.4724(3) 0.0286(8) Uani 1 1 d . . . . .
H4 H 1.0161 0.7100 0.5029 0.034 Uiso 1 1 calc R U . . .
C5 C 0.8655(4) 0.8974(4) 0.4759(3) 0.0306(8) Uani 1 1 d . . . . .
H5 H 0.9191 0.9339 0.5074 0.037 Uiso 1 1 calc R U . . .
C6 C 0.7313(4) 0.9752(3) 0.4343(3) 0.0269(8) Uani 1 1 d . . . . .
H6 H 0.6920 1.0652 0.4382 0.032 Uiso 1 1 calc R U . . .
C7 C 0.5048(4) 1.0102(3) 0.3447(2) 0.0222(7) Uani 1 1 d . . . . .
C8 C 0.4353(4) 1.1470(3) 0.3579(3) 0.0313(8) Uani 1 1 d . . . . .
H8A H 0.3315 1.1838 0.3331 0.047 Uiso 1 1 calc R U . . .
H8B H 0.5008 1.2064 0.3259 0.047 Uiso 1 1 calc R U . . .
H8C H 0.4277 1.1408 0.4232 0.047 Uiso 1 1 calc R U . . .
C9 C 0.2943(4) 1.0302(3) 0.2452(3) 0.0287(8) Uani 1 1 d . . . . .
H9A H 0.3111 1.0114 0.1849 0.034 Uiso 1 1 calc R U . . .
H9B H 0.2705 1.1290 0.2346 0.034 Uiso 1 1 calc R U . . .
C10 C 0.1584(4) 0.9814(4) 0.2957(3) 0.0300(8) Uani 1 1 d . . . . .
H10A H 0.1273 1.0175 0.3494 0.036 Uiso 1 1 calc R U . . .
H10B H 0.1904 0.8818 0.3183 0.036 Uiso 1 1 calc R U . . .
C11 C 0.0192(4) 1.0245(4) 0.2354(3) 0.0333(9) Uani 1 1 d . . . . .
H11A H -0.0646 0.9868 0.2711 0.040 Uiso 1 1 calc R U . . .
H11B H -0.0197 1.1239 0.2188 0.040 Uiso 1 1 calc R U . . .
C12 C 0.0548(4) 0.9800(3) 0.1484(3) 0.0313(9) Uani 1 1 d . . . . .
H12A H 0.1234 1.0314 0.1073 0.038 Uiso 1 1 calc R U . . .
H12B H -0.0431 1.0027 0.1171 0.038 Uiso 1 1 calc R U . . .
C13 C 0.1328(4) 0.8289(3) 0.1643(3) 0.0280(8) Uani 1 1 d . . . . .
H13A H 0.2203 0.8018 0.2052 0.034 Uiso 1 1 calc R U . . .
H13B H 0.0573 0.7770 0.1947 0.034 Uiso 1 1 calc R U . . .
C14 C 0.1920(4) 0.7966(3) 0.0751(2) 0.0274(8) Uani 1 1 d . . . . .
H14A H 0.1032 0.8048 0.0398 0.033 Uiso 1 1 calc R U . . .
H14B H 0.2489 0.8621 0.0386 0.033 Uiso 1 1 calc R U . . .
C15 C 0.2758(4) 0.5579(3) 0.0713(2) 0.0224(7) Uani 1 1 d . . . . .
C16 C 0.1321(4) 0.5675(4) 0.0270(3) 0.0309(8) Uani 1 1 d . . . . .
H16A H 0.0561 0.6533 0.0269 0.046 Uiso 1 1 calc R U . . .
H16B H 0.0883 0.4929 0.0612 0.046 Uiso 1 1 calc R U . . .
H16C H 0.1582 0.5626 -0.0360 0.046 Uiso 1 1 calc R U . . .
C17 C 0.3960(3) 0.4314(3) 0.0928(2) 0.0178(6) Uani 1 1 d . . . . .
C18 C 0.5253(3) 0.4122(3) 0.1451(2) 0.0178(6) Uani 1 1 d . . . . .
C19 C 0.6346(4) 0.2848(3) 0.1637(2) 0.0192(7) Uani 1 1 d . . . . .
H19 H 0.7221 0.2697 0.1980 0.023 Uiso 1 1 calc R U . . .
C20 C 0.6178(4) 0.1831(3) 0.1337(2) 0.0249(7) Uani 1 1 d . . . . .
H20 H 0.6922 0.0980 0.1487 0.030 Uiso 1 1 calc R U . . .
C21 C 0.4938(4) 0.2014(3) 0.0815(3) 0.0274(8) Uani 1 1 d . . . . .
H21 H 0.4847 0.1304 0.0596 0.033 Uiso 1 1 calc R U . . .
C22 C 0.3847(4) 0.3235(3) 0.0620(2) 0.0244(7) Uani 1 1 d . . . . .
H22 H 0.2993 0.3358 0.0269 0.029 Uiso 1 1 calc R U . . .
C23 C 0.2943(4) 0.5292(3) 0.3477(3) 0.0257(8) Uani 1 1 d . . . . .
H23A H 0.3065 0.4918 0.2955 0.039 Uiso 1 1 calc R U . . .
H23B H 0.1888 0.5871 0.3505 0.039 Uiso 1 1 calc R U . . .
H23C H 0.3130 0.4555 0.4042 0.039 Uiso 1 1 calc R U . . .
O1 O 0.6483(2) 0.7390(2) 0.33027(16) 0.0206(5) Uani 1 1 d . . . . .
O2 O 0.5440(2) 0.5097(2) 0.17449(15) 0.0196(5) Uani 1 1 d . . . . .
O3 O 0.7896(3) 0.7021(2) 0.14475(17) 0.0287(6) Uani 1 1 d . . . . .
O4 O 0.5419(2) 0.7844(2) 0.15574(16) 0.0230(5) Uani 1 1 d . . . . .
O5 O 0.6832(3) 0.9002(2) 0.05752(18) 0.0361(6) Uani 1 1 d . . . . .
O6 O 0.8829(2) 0.4130(2) 0.20812(16) 0.0221(5) Uani 1 1 d . . . . .
O7 O 0.9383(2) 0.4911(2) 0.31013(17) 0.0249(5) Uani 1 1 d . . . . .
O8 O 1.1227(3) 0.3643(2) 0.24464(19) 0.0323(6) Uani 1 1 d . . . . .
O9 O 0.6759(2) 0.4685(2) 0.44418(16) 0.0205(5) Uani 1 1 d . . . . .
O10 O 0.6630(3) 0.3362(2) 0.36650(16) 0.0232(5) Uani 1 1 d . . . . .
O11 O 0.6478(3) 0.2687(2) 0.51557(16) 0.0252(5) Uani 1 1 d . . . . .
O12 O 0.4042(2) 0.6073(2) 0.33710(16) 0.0193(5) Uani 1 1 d D . . . .
H12 H 0.390(4) 0.635(3) 0.3834(15) 0.029 Uiso 1 1 d D U . . .
N1 N 0.4367(3) 0.9650(3) 0.2963(2) 0.0247(6) Uani 1 1 d D . . . .
H1 H 0.480(4) 0.8843(17) 0.294(3) 0.037 Uiso 1 1 d D U . . .
N2 N 0.2944(3) 0.6605(3) 0.0910(2) 0.0236(6) Uani 1 1 d D . . . .
H2 H 0.382(3) 0.643(3) 0.116(2) 0.035 Uiso 1 1 d D U . . .
N3 N 0.6713(3) 0.7993(3) 0.1176(2) 0.0230(6) Uani 1 1 d . . . . .
N4 N 0.9861(3) 0.4206(2) 0.2542(2) 0.0206(6) Uani 1 1 d . . . . .
N5 N 0.6620(3) 0.3555(3) 0.44407(19) 0.0190(6) Uani 1 1 d . . . . .

loop_
_atom_site_aniso_label
_atom_site_aniso_U_11
_atom_site_aniso_U_22
_atom_site_aniso_U_33
_atom_site_aniso_U_23
_atom_site_aniso_U_13
_atom_site_aniso_U_12
Tb 0.01421(9) 0.01452(8) 0.01656(9) -0.00643(6) -0.00188(6) -0.00402(5)
C1 0.0229(17) 0.0233(16) 0.0205(19) -0.0096(14) 0.0056(13) -0.0119(13)
C2 0.0196(16) 0.0219(16) 0.0213(19) -0.0087(14) 0.0036(13) -0.0110(12)
C3 0.0239(18) 0.0274(17) 0.027(2) -0.0119(15) -0.0019(14) -0.0075(13)
C4 0.0218(18) 0.043(2) 0.027(2) -0.0137(17) -0.0015(15) -0.0125(15)
C5 0.033(2) 0.046(2) 0.029(2) -0.0221(18) 0.0060(16) -0.0271(17)
C6 0.036(2) 0.0262(17) 0.029(2) -0.0160(16) 0.0092(16) -0.0184(15)
C7 0.0271(18) 0.0180(15) 0.0221(19) -0.0059(14) 0.0091(14) -0.0108(13)
C8 0.037(2) 0.0219(17) 0.035(2) -0.0110(16) 0.0056(17) -0.0069(14)
C9 0.0287(19) 0.0219(17) 0.032(2) -0.0049(15) -0.0056(16) -0.0024(14)
C10 0.031(2) 0.0308(19) 0.027(2) -0.0100(16) -0.0009(16) -0.0043(15)
C11 0.027(2) 0.0325(19) 0.038(2) -0.0124(17) -0.0038(17) 0.0000(15)
C12 0.0235(19) 0.0348(19) 0.031(2) -0.0098(17) -0.0070(16) 0.0033(15)
C13 0.0236(18) 0.0299(18) 0.029(2) -0.0068(16) -0.0042(15) -0.0042(14)
C14 0.032(2) 0.0242(17) 0.022(2) -0.0062(15) -0.0049(15) 0.0000(14)
C15 0.0223(17) 0.0294(18) 0.0156(18) -0.0045(14) 0.0018(13) -0.0101(13)
C16 0.0220(18) 0.042(2) 0.030(2) -0.0073(17) -0.0053(15) -0.0118(15)
C17 0.0188(16) 0.0249(16) 0.0134(17) -0.0053(13) 0.0013(12) -0.0122(12)
C18 0.0218(16) 0.0215(15) 0.0123(17) -0.0075(13) 0.0053(12) -0.0087(12)
C19 0.0199(16) 0.0201(15) 0.0186(18) -0.0062(13) -0.0010(13) -0.0060(12)
C20 0.0267(18) 0.0228(16) 0.025(2) -0.0086(15) 0.0048(14) -0.0061(13)
C21 0.036(2) 0.0283(18) 0.026(2) -0.0137(16) 0.0090(15) -0.0188(15)
C22 0.0232(18) 0.0365(19) 0.0206(19) -0.0108(15) 0.0039(14) -0.0174(14)
C23 0.0242(18) 0.0337(19) 0.026(2) -0.0122(16) 0.0041(14) -0.0167(14)
O1 0.0231(12) 0.0173(11) 0.0244(14) -0.0086(10) -0.0055(10) -0.0052(9)
O2 0.0232(12) 0.0193(11) 0.0204(13) -0.0093(10) -0.0055(9) -0.0062(9)
O3 0.0236(13) 0.0232(12) 0.0315(16) -0.0022(11) 0.0043(10) -0.0021(10)
O4 0.0243(12) 0.0221(11) 0.0246(14) -0.0086(10) -0.0041(10) -0.0055(9)
O5 0.0550(17) 0.0199(12) 0.0318(16) 0.0002(12) -0.0035(13) -0.0145(11)
O6 0.0191(11) 0.0253(12) 0.0249(14) -0.0100(10) -0.0018(10) -0.0069(9)
O7 0.0177(12) 0.0322(13) 0.0277(14) -0.0160(11) -0.0036(10) -0.0019(9)
O8 0.0160(12) 0.0339(13) 0.0454(18) -0.0171(12) -0.0003(11) 0.0018(10)
O9 0.0240(12) 0.0189(11) 0.0220(13) -0.0072(10) -0.0030(9) -0.0083(9)
O10 0.0348(13) 0.0218(11) 0.0163(13) -0.0084(10) -0.0026(10) -0.0085(9)
O11 0.0388(14) 0.0172(11) 0.0171(13) -0.0012(10) 0.0007(10) -0.0084(9)
O12 0.0186(11) 0.0246(11) 0.0192(13) -0.0108(10) -0.0001(9) -0.0080(9)
N1 0.0248(15) 0.0167(13) 0.0315(18) -0.0079(13) -0.0028(13) -0.0020(11)
N2 0.0210(15) 0.0239(14) 0.0232(17) -0.0050(12) -0.0047(12) -0.0018(11)
N3 0.0303(16) 0.0207(14) 0.0196(16) -0.0087(12) 0.0010(12) -0.0070(12)
N4 0.0169(14) 0.0172(13) 0.0253(17) -0.0049(12) -0.0003(12) -0.0024(10)
N5 0.0170(14) 0.0194(13) 0.0207(16) -0.0068(12) -0.0036(11) -0.0026(10)

loop_
_atom_type_symbol
_atom_type_description
_atom_type_scat_dispersion_real
_atom_type_scat_dispersion_imag
_atom_type_scat_source
C C 0.0033 0.0016 'International Tables Vol C Tables 4.2.6.8 and 6.1.1.4'
H H 0.0000 0.0000 'International Tables Vol C Tables 4.2.6.8 and 6.1.1.4'
N N 0.0061 0.0033 'International Tables Vol C Tables 4.2.6.8 and 6.1.1.4'
O O 0.0106 0.0060 'International Tables Vol C Tables 4.2.6.8 and 6.1.1.4'
Tb Tb -0.1723 4.1537 'International Tables Vol C Tables 4.2.6.8 and 6.1.1.4'

loop_
_geom_angle_atom_site_label_1
_geom_angle_atom_site_label_2
_geom_angle_atom_site_label_3
_geom_angle
_geom_angle_site_symmetry_1
_geom_angle_site_symmetry_3
_geom_angle_publ_flag
O1 Tb O2 140.39(7) . . ?
O1 Tb O12 77.44(7) . . ?
O2 Tb O12 79.46(8) . . ?
O1 Tb O3 81.14(8) . . ?
O2 Tb O3 90.80(8) . . ?
O12 Tb O3 131.46(7) . . ?
O1 Tb O7 86.15(7) . . ?
O2 Tb O7 129.53(8) . . ?
O12 Tb O7 143.72(8) . . ?
O3 Tb O7 76.00(8) . . ?
O1 Tb O10 124.15(8) . . ?
O2 Tb O10 81.95(7) . . ?
O12 Tb O10 79.56(7) . . ?
O3 Tb O10 146.40(8) . . ?
O7 Tb O10 83.51(7) . . ?
O1 Tb O6 133.65(7) . . ?
O2 Tb O6 77.77(7) . . ?
O12 Tb O6 147.82(7) . . ?
O3 Tb O6 71.40(7) . . ?
O7 Tb O6 51.79(7) . . ?
O10 Tb O6 75.00(7) . . ?
O1 Tb O9 73.62(7) . . ?
O2 Tb O9 127.60(7) . . ?
O12 Tb O9 71.60(7) . . ?
O3 Tb O9 140.73(7) . . ?
O7 Tb O9 72.80(7) . . ?
O10 Tb O9 50.88(7) . . ?
O6 Tb O9 105.58(7) . . ?
O1 Tb O4 71.40(7) . . ?
O2 Tb O4 73.42(7) . . ?
O12 Tb O4 80.62(7) . . ?
O3 Tb O4 51.23(7) . . ?
O7 Tb O4 124.45(7) . . ?
O10 Tb O4 150.75(7) . . ?
O6 Tb O4 113.76(7) . . ?
O9 Tb O4 139.09(7) . . ?
O1 Tb N4 109.95(7) . . ?
O2 Tb N4 103.75(8) . . ?
O12 Tb N4 157.30(8) . . ?
O3 Tb N4 71.23(7) . . ?
O7 Tb N4 25.82(7) . . ?
O10 Tb N4 78.69(7) . . ?
O6 Tb N4 25.98(7) . . ?
O9 Tb N4 89.55(7) . . ?
O4 Tb N4 121.99(8) . . ?
O1 Tb N3 73.07(8) . . ?
O2 Tb N3 83.06(8) . . ?
O12 Tb N3 105.97(8) . . ?
O3 Tb N3 25.55(7) . . ?
O7 Tb N3 99.66(8) . . ?
O10 Tb N3 162.77(8) . . ?
O6 Tb N3 93.54(7) . . ?
O9 Tb N3 146.25(7) . . ?
O4 Tb N3 25.80(7) . . ?
N4 Tb N3 96.73(8) . . ?
O1 Tb N5 98.73(8) . . ?
O2 Tb N5 104.46(7) . . ?
O12 Tb N5 72.60(7) . . ?
O3 Tb N5 154.29(7) . . ?
O7 Tb N5 78.34(7) . . ?
O10 Tb N5 25.47(7) . . ?
O6 Tb N5 91.45(7) . . ?
O9 Tb N5 25.49(7) . . ?
O4 Tb N5 152.97(7) . . ?
N4 Tb N5 84.93(7) . . ?
N3 Tb N5 171.73(7) . . ?
C6 C1 C2 118.0(3) . . ?
C6 C1 C7 119.8(3) . . ?
C2 C1 C7 122.2(3) . . ?
O1 C2 C3 119.5(3) . . ?
O1 C2 C1 121.9(3) . . ?
C3 C2 C1 118.6(3) . . ?
C4 C3 C2 121.1(3) . . ?
C4 C3 H3 119.5 . . ?
C2 C3 H3 119.5 . . ?
C3 C4 C5 120.3(3) . . ?
C3 C4 H4 119.9 . . ?
C5 C4 H4 119.9 . . ?
C6 C5 C4 120.1(3) . . ?
C6 C5 H5 119.9 . . ?
C4 C5 H5 119.9 . . ?
C5 C6 C1 121.8(3) . . ?
C5 C6 H6 119.1 . . ?
C1 C6 H6 119.1 . . ?
N1 C7 C1 118.4(3) . . ?
N1 C7 C8 120.3(3) . . ?
C1 C7 C8 121.2(3) . . ?
C7 C8 H8A 109.5 . . ?
C7 C8 H8B 109.5 . . ?
H8A C8 H8B 109.5 . . ?
C7 C8 H8C 109.5 . . ?
H8A C8 H8C 109.5 . . ?
H8B C8 H8C 109.5 . . ?
N1 C9 C10 111.8(3) . . ?
N1 C9 H9A 109.3 . . ?
C10 C9 H9A 109.3 . . ?
N1 C9 H9B 109.3 . . ?
C10 C9 H9B 109.3 . . ?
H9A C9 H9B 107.9 . . ?
C9 C10 C11 112.3(3) . . ?
C9 C10 H10A 109.1 . . ?
C11 C10 H10A 109.1 . . ?
C9 C10 H10B 109.1 . . ?
C11 C10 H10B 109.1 . . ?
H10A C10 H10B 107.9 . . ?
C12 C11 C10 114.0(3) . . ?
C12 C11 H11A 108.8 . . ?
C10 C11 H11A 108.8 . . ?
C12 C11 H11B 108.8 . . ?
C10 C11 H11B 108.8 . . ?
H11A C11 H11B 107.7 . . ?
C11 C12 C13 113.9(3) . . ?
C11 C12 H12A 108.8 . . ?
C13 C12 H12A 108.8 . . ?
C11 C12 H12B 108.8 . . ?
C13 C12 H12B 108.8 . . ?
H12A C12 H12B 107.7 . . ?
C14 C13 C12 110.9(3) . . ?
C14 C13 H13A 109.5 . . ?
C12 C13 H13A 109.5 . . ?
C14 C13 H13B 109.5 . . ?
C12 C13 H13B 109.5 . . ?
H13A C13 H13B 108.1 . . ?
N2 C14 C13 110.9(3) . . ?
N2 C14 H14A 109.5 . . ?
C13 C14 H14A 109.5 . . ?
N2 C14 H14B 109.5 . . ?
C13 C14 H14B 109.5 . . ?
H14A C14 H14B 108.0 . . ?
N2 C15 C17 119.2(3) . . ?
N2 C15 C16 120.9(3) . . ?
C17 C15 C16 119.9(3) . . ?
C15 C16 H16A 109.5 . . ?
C15 C16 H16B 109.5 . . ?
H16A C16 H16B 109.5 . . ?
C15 C16 H16C 109.5 . . ?
H16A C16 H16C 109.5 . . ?
H16B C16 H16C 109.5 . . ?
C22 C17 C18 118.7(3) . . ?
C22 C17 C15 119.4(3) . . ?
C18 C17 C15 121.9(3) . . ?
O2 C18 C19 120.7(3) . . ?
O2 C18 C17 121.7(3) . . ?
C19 C18 C17 117.6(3) . . ?
C20 C19 C18 121.6(3) . . ?
C20 C19 H19 119.2 . . ?
C18 C19 H19 119.2 . . ?
C19 C20 C21 121.2(3) . . ?
C19 C20 H20 119.4 . . ?
C21 C20 H20 119.4 . . ?
C22 C21 C20 119.0(3) . . ?
C22 C21 H21 120.5 . . ?
C20 C21 H21 120.5 . . ?
C21 C22 C17 121.8(3) . . ?
C21 C22 H22 119.1 . . ?
C17 C22 H22 119.1 . . ?
O12 C23 H23A 109.5 . . ?
O12 C23 H23B 109.5 . . ?
H23A C23 H23B 109.5 . . ?
O12 C23 H23C 109.5 . . ?
H23A C23 H23C 109.5 . . ?
H23B C23 H23C 109.5 . . ?
C2 O1 Tb 147.45(19) . . ?
C18 O2 Tb 146.69(18) . . ?
N3 O3 Tb 98.45(18) . . ?
N3 O4 Tb 93.53(17) . . ?
N4 O6 Tb 95.21(17) . . ?
N4 O7 Tb 97.04(16) . . ?
N5 O9 Tb 94.77(18) . . ?
N5 O10 Tb 97.60(17) . . ?
C23 O12 Tb 128.46(19) . . ?
C23 O12 H12 106(3) . . ?
Tb O12 H12 116(2) . . ?
C7 N1 C9 129.9(3) . . ?
C7 N1 H1 115(3) . . ?
C9 N1 H1 115(3) . . ?
C15 N2 C14 129.0(3) . . ?
C15 N2 H2 113(2) . . ?
C14 N2 H2 118(2) . . ?
O5 N3 O3 121.1(3) . . ?
O5 N3 O4 122.6(3) . . ?
O3 N3 O4 116.3(3) . . ?
O5 N3 Tb 173.6(2) . . ?
O3 N3 Tb 56.00(15) . . ?
O4 N3 Tb 60.67(15) . . ?
O8 N4 O7 122.2(3) . . ?
O8 N4 O6 121.9(3) . . ?
O7 N4 O6 115.9(2) . . ?
O8 N4 Tb 177.4(2) . . ?
O7 N4 Tb 57.14(13) . . ?
O6 N4 Tb 58.81(14) . . ?
O11 N5 O9 121.8(3) . . ?
O11 N5 O10 121.8(3) . . ?
O9 N5 O10 116.4(3) . . ?
O11 N5 Tb 174.69(19) . . ?
O9 N5 Tb 59.74(15) . . ?
O10 N5 Tb 56.93(14) . . ?

loop_
_geom_bond_atom_site_label_1
_geom_bond_atom_site_label_2
_geom_bond_distance
_geom_bond_site_symmetry_2
_geom_bond_publ_flag
Tb O1 2.260(2) . ?
Tb O2 2.268(2) . ?
Tb O12 2.409(2) . ?
Tb O3 2.442(2) . ?
Tb O7 2.446(2) . ?
Tb O10 2.468(2) . ?
Tb O6 2.482(2) . ?
Tb O9 2.530(2) . ?
Tb O4 2.545(2) . ?
Tb N4 2.889(3) . ?
Tb N3 2.914(3) . ?
Tb N5 2.919(3) . ?
C1 C6 1.420(4) . ?
C1 C2 1.431(4) . ?
C1 C7 1.446(4) . ?
C2 O1 1.317(4) . ?
C2 C3 1.410(4) . ?
C3 C4 1.382(5) . ?
C3 H3 0.9500 . ?
C4 C5 1.392(5) . ?
C4 H4 0.9500 . ?
C5 C6 1.364(5) . ?
C5 H5 0.9500 . ?
C6 H6 0.9500 . ?
C7 N1 1.292(4) . ?
C7 C8 1.492(4) . ?
C8 H8A 0.9800 . ?
C8 H8B 0.9800 . ?
C8 H8C 0.9800 . ?
C9 N1 1.468(4) . ?
C9 C10 1.508(5) . ?
C9 H9A 0.9900 . ?
C9 H9B 0.9900 . ?
C10 C11 1.531(5) . ?
C10 H10A 0.9900 . ?
C10 H10B 0.9900 . ?
C11 C12 1.516(5) . ?
C11 H11A 0.9900 . ?
C11 H11B 0.9900 . ?
C12 C13 1.535(5) . ?
C12 H12A 0.9900 . ?
C12 H12B 0.9900 . ?
C13 C14 1.509(5) . ?
C13 H13A 0.9900 . ?
C13 H13B 0.9900 . ?
C14 N2 1.458(4) . ?
C14 H14A 0.9900 . ?
C14 H14B 0.9900 . ?
C15 N2 1.291(4) . ?
C15 C17 1.453(4) . ?
C15 C16 1.499(4) . ?
C16 H16A 0.9800 . ?
C16 H16B 0.9800 . ?
C16 H16C 0.9800 . ?
C17 C22 1.413(4) . ?
C17 C18 1.428(4) . ?
C18 O2 1.320(4) . ?
C18 C19 1.413(4) . ?
C19 C20 1.362(4) . ?
C19 H19 0.9500 . ?
C20 C21 1.389(5) . ?
C20 H20 0.9500 . ?
C21 C22 1.371(5) . ?
C21 H21 0.9500 . ?
C22 H22 0.9500 . ?
C23 O12 1.442(4) . ?
C23 H23A 0.9800 . ?
C23 H23B 0.9800 . ?
C23 H23C 0.9800 . ?
O3 N3 1.270(3) . ?
O4 N3 1.271(4) . ?
O5 N3 1.221(3) . ?
O6 N4 1.271(3) . ?
O7 N4 1.268(3) . ?
O8 N4 1.219(3) . ?
O9 N5 1.260(3) . ?
O10 N5 1.267(3) . ?
O11 N5 1.233(3) . ?
O12 H12 0.833(10) . ?
N1 H1 0.855(10) . ?
N2 H2 0.863(10) . ?
